data_4116014
loop_
_publ_author_name
'Masahiro Irie'
'Thorsten Lifka'
'Seiya Kobatake'
'Nobuo Kato'

_publ_contact_author
;
    Prof. Masahiro Irie
    Department of Chemistry and Biochemistry
    Graduate School of Engineering
    Kyushu University
    Hakozaki 6-10-1, Higashi-ku
    Fukuoka  812-8581, Japan
;
_publ_contact_author_email irie@cstf.kyushu-u.ac.jp
_publ_contact_author_fax +81-92-642-3568
_publ_contact_author_phone +81-92-642-3556
_publ_section_title
;
 Photochromism of
 1,2-Bis(2-methyl-5-phenyl-3-thienyl)perfluorocyclopentene in a
 Single-Crystalline Phase
;
_journal_name_full 'Journal of the American Chemical Society'
_journal_page_first 4871
_journal_page_last 4876
_journal_paper_doi 10.1021/ja993181h
_journal_volume 122
_journal_year 2000
_chemical_formula_moiety 'C29 H22 F6 S2'
_chemical_formula_sum 'C29 H22 F6 S2'
_chemical_formula_weight 548.59
_chemical_melting_point 433
_chemical_name_common
;
1,2-bis(2-methyl-5-tolyl-3-thienyl)perfluorocyclopentene
;
_chemical_name_systematic
;
3-(3,3,4,4,5,5-hexafluoro-2-(2-methyl-5-(4-methylphenyl)(3-thienyl))cyclopent-
1-enyl)-2-methyl-5-(4-methylphenyl)thiophene
;
_space_group_IT_number 15
_symmetry_cell_setting monoclinic
_symmetry_space_group_name_Hall '-C 2yc'
_symmetry_space_group_name_H-M 'C 1 2/c 1'
_atom_sites_solution_hydrogens geom
_atom_sites_solution_primary direct
_atom_sites_solution_secondary difmap
_audit_creation_method SHELXL-97
_cell_angle_alpha 90.00
_cell_angle_beta 102.708(3)
_cell_angle_gamma 90.00
_cell_formula_units_Z 4
_cell_length_a 25.978(4)
_cell_length_b 9.2508(15)
_cell_length_c 10.7141(18)
_cell_measurement_reflns_used 3202
_cell_measurement_temperature 296(2)
_cell_measurement_theta_max 26.37
_cell_measurement_theta_min 1.61
_cell_volume 2511.7(7)
_computing_cell_refinement 'Bruker SMART'
_computing_data_collection 'Bruker SMART'
_computing_data_reduction 'Bruker SHELXTL'
_computing_molecular_graphics 'Bruker SHELXTL'
_computing_publication_material 'Bruker SHELXTL'
_computing_structure_refinement 'SHELXL-97 (Sheldrick, 1997)'
_computing_structure_solution 'SHELXS-97 (Sheldrick, 1990)'
_diffrn_ambient_temperature 296(2)
_diffrn_measured_fraction_theta_full 0.995
_diffrn_measured_fraction_theta_max 0.995
_diffrn_measurement_device_type 'CCD area detector'
_diffrn_measurement_method 'omega scans'
_diffrn_radiation_monochromator graphite
_diffrn_radiation_source 'sealed tube'
_diffrn_radiation_type MoK\a
_diffrn_radiation_wavelength 0.71073
_diffrn_reflns_av_R_equivalents 0.0000
_diffrn_reflns_av_sigmaI/netI 0.0204
_diffrn_reflns_limit_h_max 31
_diffrn_reflns_limit_h_min -32
_diffrn_reflns_limit_k_max 11
_diffrn_reflns_limit_k_min 0
_diffrn_reflns_limit_l_max 13
_diffrn_reflns_limit_l_min 0
_diffrn_reflns_number 2563
_diffrn_reflns_theta_full 26.37
_diffrn_reflns_theta_max 26.37
_diffrn_reflns_theta_min 1.61
_diffrn_standards_decay_% 0.5
_exptl_absorpt_coefficient_mu 0.274
_exptl_absorpt_correction_T_max 0.921
_exptl_absorpt_correction_T_min 0.822
_exptl_absorpt_correction_type multi-scan
_exptl_absorpt_process_details 'SADABS (Bruker SHELXTL)'
_exptl_crystal_colour colorless
_exptl_crystal_density_diffrn 1.451
_exptl_crystal_description plate
_exptl_crystal_F_000 1128
_exptl_crystal_size_max 0.7
_exptl_crystal_size_mid 0.6
_exptl_crystal_size_min 0.3
_refine_diff_density_max 0.275
_refine_diff_density_min -0.285
_refine_diff_density_rms 0.074
_refine_ls_extinction_method none
_refine_ls_goodness_of_fit_ref 1.033
_refine_ls_hydrogen_treatment mixed
_refine_ls_matrix_type full
_refine_ls_number_parameters 197
_refine_ls_number_reflns 2563
_refine_ls_number_restraints 1
_refine_ls_restrained_S_all 1.032
_refine_ls_R_factor_all 0.0668
_refine_ls_R_factor_gt 0.0504
_refine_ls_shift/su_max 0.003
_refine_ls_shift/su_mean 0.000
_refine_ls_structure_factor_coef Fsqd
_refine_ls_weighting_details 'calc w=1/[\s^2^(Fo^2^)+(0.1050P)^2^+0.0000P] where P=(Fo^2^+2Fc^2^)/3'
_refine_ls_weighting_scheme calc
_refine_ls_wR_factor_gt 0.1365
_refine_ls_wR_factor_ref 0.1492
_reflns_number_gt 1905
_reflns_number_total 2563
_reflns_threshold_expression >2sigma(I)
_cod_data_source_file ja993181h_4.cif
_cod_data_source_block comp2a
_cod_database_code 4116014

loop_
_symmetry_equiv_pos_as_xyz
'x, y, z'
'-x, y, -z+1/2'
'x+1/2, y+1/2, z'
'-x+1/2, y+1/2, -z+1/2'
'-x, -y, -z'
'x, -y, z-1/2'
'-x+1/2, -y+1/2, -z'
'x+1/2, -y+1/2, z-1/2'

loop_
_atom_site_label
_atom_site_type_symbol
_atom_site_fract_x
_atom_site_fract_y
_atom_site_fract_z
_atom_site_U_iso_or_equiv
_atom_site_adp_type
_atom_site_occupancy
_atom_site_symmetry_multiplicity
_atom_site_calc_flag
_atom_site_refinement_flags
_atom_site_disorder_assembly
_atom_site_disorder_group
F1A F 0.0829(2) 0.5730(6) 0.2519(6) 0.0935(17) Uani 0.50 1 d PD A 1
F2A F 0.0608(3) 0.5780(11) 0.4348(9) 0.090(3) Uani 0.50 1 d PD A 1
F1B F 0.0928(2) 0.5728(6) 0.3172(4) 0.0650(12) Uani 0.50 1 d PD A 2
F2B F 0.0434(3) 0.5606(12) 0.4514(9) 0.0654(17) Uani 0.50 1 d PD A 2
F3 F -0.02466(16) 0.6946(5) 0.3515(4) 0.0796(11) Uani 0.50 1 d P . .
F4 F -0.00867(17) 0.7544(4) 0.3056(4) 0.0849(13) Uani 0.50 1 d P . .
S1 S 0.12362(2) 0.05820(6) 0.33297(6) 0.0615(2) Uani 1 1 d . . .
C1 C 0.07038(8) 0.1580(2) 0.2547(2) 0.0516(5) Uani 1 1 d . . .
C2 C 0.06278(7) 0.2751(2) 0.32715(18) 0.0442(4) Uani 1 1 d . . .
C3 C 0.10093(7) 0.2817(2) 0.44530(19) 0.0473(5) Uani 1 1 d . . .
H3 H 0.1012 0.3543 0.5054 0.057 Uiso 1 1 calc R . .
C4 C 0.13673(7) 0.1732(2) 0.46242(19) 0.0490(5) Uani 1 1 d . . .
C5 C 0.02492(7) 0.39135(19) 0.28496(17) 0.0418(4) Uani 1 1 d . . .
C6 C 0.04331(8) 0.5433(2) 0.3195(2) 0.0525(5) Uani 1 1 d . . .
C7 C 0.0000 0.6424(3) 0.2500 0.0571(8) Uani 1 2 d S . .
C8 C 0.04207(10) 0.1123(3) 0.1242(2) 0.0685(7) Uani 1 1 d . . .
H8A H 0.0114 0.0572 0.1302 0.103 Uiso 1 1 calc R . .
H8B H 0.0651 0.0539 0.0861 0.103 Uiso 1 1 calc R . .
H8C H 0.0315 0.1963 0.0723 0.103 Uiso 1 1 calc R . .
C9 C 0.18302(8) 0.1557(2) 0.56800(19) 0.0490(5) Uani 1 1 d . . .
C10 C 0.18413(8) 0.2160(2) 0.6864(2) 0.0588(6) Uani 1 1 d . . .
H10 H 0.1541 0.2614 0.7012 0.071 Uiso 1 1 calc R . .
C11 C 0.22889(9) 0.2103(3) 0.7828(2) 0.0622(6) Uani 1 1 d . . .
H11 H 0.2284 0.2518 0.8616 0.075 Uiso 1 1 calc R . .
C12 C 0.27452(8) 0.1442(2) 0.7652(2) 0.0572(5) Uani 1 1 d . . .
C13 C 0.27333(9) 0.0829(3) 0.6478(2) 0.0660(6) Uani 1 1 d . . .
H13 H 0.3034 0.0369 0.6338 0.079 Uiso 1 1 calc R . .
C14 C 0.22868(9) 0.0877(3) 0.5495(2) 0.0621(6) Uani 1 1 d . . .
H14 H 0.2292 0.0455 0.4710 0.075 Uiso 1 1 calc R . .
C15 C 0.32348(9) 0.1402(4) 0.8709(2) 0.0782(8) Uani 1 1 d . . .
H15A H 0.3208 0.0624 0.9285 0.117 Uiso 1 1 calc R . .
H15B H 0.3270 0.2301 0.9167 0.117 Uiso 1 1 calc R . .
H15C H 0.3538 0.1254 0.8349 0.117 Uiso 1 1 calc R . .

loop_
_atom_site_aniso_label
_atom_site_aniso_U_11
_atom_site_aniso_U_22
_atom_site_aniso_U_33
_atom_site_aniso_U_23
_atom_site_aniso_U_13
_atom_site_aniso_U_12
F1A 0.060(3) 0.067(2) 0.164(6) 0.000(4) 0.046(3) -0.015(2)
F2A 0.106(6) 0.050(3) 0.081(6) -0.015(3) -0.053(4) 0.006(4)
F1B 0.0421(17) 0.0531(17) 0.092(3) -0.001(2) -0.002(2) -0.0070(12)
F2B 0.090(5) 0.051(3) 0.0485(19) -0.0104(16) 0.001(3) 0.000(3)
F3 0.067(2) 0.089(3) 0.076(3) -0.031(2) 0.0011(16) 0.017(2)
F4 0.089(3) 0.055(2) 0.094(3) -0.0241(16) -0.016(2) 0.0256(19)
S1 0.0613(4) 0.0510(3) 0.0642(4) -0.0065(2) -0.0034(3) 0.0167(2)
C1 0.0454(11) 0.0488(11) 0.0553(12) -0.0016(9) -0.0007(8) 0.0048(9)
C2 0.0365(9) 0.0430(10) 0.0486(10) 0.0016(8) -0.0003(7) -0.0012(7)
C3 0.0392(9) 0.0475(10) 0.0499(11) -0.0014(8) -0.0017(7) 0.0024(8)
C4 0.0421(10) 0.0455(10) 0.0545(12) 0.0025(9) 0.0002(8) 0.0034(8)
C5 0.0381(9) 0.0408(9) 0.0433(9) -0.0009(8) 0.0022(7) -0.0008(7)
C6 0.0422(11) 0.0440(10) 0.0646(13) -0.0055(9) -0.0028(9) -0.0028(8)
C7 0.0604(18) 0.0402(15) 0.0608(18) 0.000 -0.0084(13) 0.000
C8 0.0712(15) 0.0641(14) 0.0608(14) -0.0159(11) -0.0056(11) 0.0141(12)
C9 0.0419(10) 0.0452(10) 0.0553(12) 0.0092(9) 0.0005(8) 0.0045(8)
C10 0.0492(12) 0.0651(13) 0.0592(13) 0.0031(10) 0.0054(9) 0.0147(10)
C11 0.0591(13) 0.0694(14) 0.0515(12) 0.0021(10) -0.0021(9) 0.0125(11)
C12 0.0464(11) 0.0577(12) 0.0611(13) 0.0137(10) -0.0017(9) 0.0027(9)
C13 0.0446(12) 0.0769(16) 0.0721(15) 0.0075(12) 0.0030(10) 0.0203(10)
C14 0.0536(13) 0.0678(14) 0.0595(13) -0.0020(10) 0.0006(10) 0.0172(10)
C15 0.0529(14) 0.102(2) 0.0692(15) 0.0140(14) -0.0088(11) 0.0083(13)

loop_
_atom_type_symbol
_atom_type_description
_atom_type_scat_dispersion_real
_atom_type_scat_dispersion_imag
_atom_type_scat_source
C C 0.0033 0.0016 'International Tables Vol C Tables 4.2.6.8 and 6.1.1.4'
H H 0.0000 0.0000 'International Tables Vol C Tables 4.2.6.8 and 6.1.1.4'
F F 0.0171 0.0103 'International Tables Vol C Tables 4.2.6.8 and 6.1.1.4'
S S 0.1246 0.1234 'International Tables Vol C Tables 4.2.6.8 and 6.1.1.4'

loop_
_geom_angle_atom_site_label_1
_geom_angle_atom_site_label_2
_geom_angle_atom_site_label_3
_geom_angle
_geom_angle_site_symmetry_1
_geom_angle_site_symmetry_3
C1 S1 C4 93.25(9) . .
C2 C1 C8 130.67(18) . .
C2 C1 S1 110.38(14) . .
C8 C1 S1 118.89(16) . .
C1 C2 C3 112.15(16) . .
C1 C2 C5 125.26(16) . .
C3 C2 C5 122.16(17) . .
C4 C3 C2 114.28(18) . .
C3 C4 C9 127.49(19) . .
C3 C4 S1 109.93(14) . .
C9 C4 S1 122.42(15) . .
C5 C5 C2 132.25(10) 2 .
C5 C5 C6 110.57(10) 2 .
C2 C5 C6 117.14(16) . .
F2A C6 F1A 107.9(4) . .
F1B C6 F2B 101.9(4) . .
F2A C6 C5 120.4(5) . .
F1B C6 C5 116.5(3) . .
F1A C6 C5 106.5(3) . .
F2B C6 C5 106.3(4) . .
F2A C6 C7 113.4(5) . .
F1B C6 C7 119.2(3) . .
F1A C6 C7 100.1(3) . .
F2B C6 C7 105.1(5) . .
C5 C6 C7 106.46(16) . .
F4 C7 F3 103.7(4) 2 .
F4 C7 F3 103.7(4) . 2
F4 C7 C6 123.2(2) . 2
F4 C7 C6 117.6(2) 2 2
F3 C7 C6 99.57(19) . 2
F3 C7 C6 103.5(2) 2 2
F4 C7 C6 117.6(2) . .
F4 C7 C6 123.2(2) 2 .
F3 C7 C6 103.5(2) . .
F3 C7 C6 99.57(19) 2 .
C6 C7 C6 105.5(2) 2 .
C10 C9 C14 117.79(19) . .
C10 C9 C4 120.77(19) . .
C14 C9 C4 121.2(2) . .
C11 C10 C9 121.2(2) . .
C10 C11 C12 121.5(2) . .
C13 C12 C11 117.35(19) . .
C13 C12 C15 121.6(2) . .
C11 C12 C15 121.1(2) . .
C12 C13 C14 121.9(2) . .
C13 C14 C9 120.2(2) . .

loop_
_geom_bond_atom_site_label_1
_geom_bond_atom_site_label_2
_geom_bond_distance
_geom_bond_site_symmetry_2
F1A C6 1.409(7) .
F2A C6 1.261(9) .
F1B C6 1.320(6) .
F2B C6 1.421(9) .
F3 C7 1.460(4) .
F4 C7 1.240(4) .
S1 C1 1.720(2) .
S1 C4 1.721(2) .
C1 C2 1.372(3) .
C1 C8 1.490(3) .
C2 C3 1.427(2) .
C2 C5 1.460(2) .
C3 C4 1.353(3) .
C4 C9 1.468(2) .
C5 C5 1.346(3) 2
C5 C6 1.505(3) .
C6 C7 1.514(3) .
C7 F4 1.240(4) 2
C7 F3 1.460(4) 2
C7 C6 1.514(3) 2
C9 C10 1.380(3) .
C9 C14 1.394(3) .
C10 C11 1.376(3) .
C11 C12 1.383(3) .
C12 C13 1.374(3) .
C12 C15 1.506(3) .
C13 C14 1.385(3) .

loop_
_geom_torsion_atom_site_label_1
_geom_torsion_atom_site_label_2
_geom_torsion_atom_site_label_3
_geom_torsion_atom_site_label_4
_geom_torsion
_geom_torsion_site_symmetry_1
_geom_torsion_site_symmetry_4
C4 S1 C1 C2 -0.66(17) . .
C4 S1 C1 C8 177.0(2) . .
C8 C1 C2 C3 -176.9(2) . .
S1 C1 C2 C3 0.4(2) . .
C8 C1 C2 C5 -4.3(4) . .
S1 C1 C2 C5 173.01(16) . .
C1 C2 C3 C4 0.3(3) . .
C5 C2 C3 C4 -172.66(18) . .
C2 C3 C4 C9 174.8(2) . .
C2 C3 C4 S1 -0.7(2) . .
C1 S1 C4 C3 0.80(17) . .
C1 S1 C4 C9 -174.99(18) . .
C1 C2 C5 C5 40.1(4) . 2
C3 C2 C5 C5 -148.0(3) . 2
C1 C2 C5 C6 -137.6(2) . .
C3 C2 C5 C6 34.4(3) . .
C5 C5 C6 F2A 125.0(5) 2 .
C2 C5 C6 F2A -56.8(6) . .
C5 C5 C6 F1B -141.4(3) 2 .
C2 C5 C6 F1B 36.7(3) . .
C5 C5 C6 F1A -111.9(3) 2 .
C2 C5 C6 F1A 66.2(3) . .
C5 C5 C6 F2B 105.9(5) 2 .
C2 C5 C6 F2B -76.0(5) . .
C5 C5 C6 C7 -5.7(3) 2 .
C2 C5 C6 C7 172.38(15) . .
F2A C6 C7 F4 9.2(5) . .
F1B C6 C7 F4 -81.9(4) . .
F1A C6 C7 F4 -105.5(4) . .
F2B C6 C7 F4 31.3(5) . .
C5 C6 C7 F4 143.8(3) . .
F2A C6 C7 F4 88.2(5) . 2
F1B C6 C7 F4 -2.9(4) . 2
F1A C6 C7 F4 -26.5(4) . 2
F2B C6 C7 F4 110.3(5) . 2
C5 C6 C7 F4 -137.2(3) . 2
F2A C6 C7 F3 -28.5(5) . .
F1B C6 C7 F3 -119.7(3) . .
F1A C6 C7 F3 -143.2(3) . .
F2B C6 C7 F3 -6.4(4) . .
C5 C6 C7 F3 106.1(3) . .
F2A C6 C7 F3 120.3(5) . 2
F1B C6 C7 F3 29.2(4) . 2
F1A C6 C7 F3 5.6(3) . 2
F2B C6 C7 F3 142.4(4) . 2
C5 C6 C7 F3 -105.1(3) . 2
F2A C6 C7 C6 -132.6(4) . 2
F1B C6 C7 C6 136.2(3) . 2
F1A C6 C7 C6 112.6(3) . 2
F2B C6 C7 C6 -110.5(4) . 2
C5 C6 C7 C6 1.96(9) . 2
C3 C4 C9 C10 26.1(3) . .
S1 C4 C9 C10 -158.87(18) . .
C3 C4 C9 C14 -148.8(2) . .
S1 C4 C9 C14 26.2(3) . .
C14 C9 C10 C11 0.4(3) . .
C4 C9 C10 C11 -174.7(2) . .
C9 C10 C11 C12 0.1(4) . .
C10 C11 C12 C13 -0.7(4) . .
C10 C11 C12 C15 179.2(2) . .
C11 C12 C13 C14 0.7(4) . .
C15 C12 C13 C14 -179.2(3) . .
C12 C13 C14 C9 -0.2(4) . .
C10 C9 C14 C13 -0.4(3) . .
C4 C9 C14 C13 174.7(2) . .
